data_1517671
loop_
_publ_author_name
'Alza, Esther'
'Laraia, Luca'
'Ibbeson, Brett M.'
'Collins, S\'uil'
'Galloway, Warren R. J. D.'
'Stokes, Jamie E.'
'Venkitaraman, Ashok R.'
'Spring, David R.'

_publ_section_title
;
 Synthesis of a novel polycyclic ring scaffold with antimitotic properties
 via a selective domino Heck--Suzuki reaction
;
_journal_issue 1
_journal_name_full 'Chem. Sci.'
_journal_page_first 390
_journal_paper_doi 10.1039/C4SC02547D
_journal_volume 6
_journal_year 2015
_chemical_formula_moiety 'C22 H19 F O2'
_chemical_formula_sum 'C22 H19 F O2'
_chemical_formula_weight 334.37
_chemical_melting_point 382.1(10)
_chemical_name_systematic
; 
 ? 
;
_space_group_IT_number 14
_symmetry_cell_setting monoclinic
_symmetry_space_group_name_Hall '-P 2ybc'
_symmetry_space_group_name_H-M 'P 1 21/c 1'
_atom_sites_solution_hydrogens geom
_atom_sites_solution_primary direct
_atom_sites_solution_secondary difmap
_audit_creation_method SHELXL-97
_cell_angle_alpha 90.00
_cell_angle_beta 92.769(1)
_cell_angle_gamma 90.00
_cell_formula_units_Z 4
_cell_length_a 15.5436(6)
_cell_length_b 8.7069(3)
_cell_length_c 12.5382(3)
_cell_measurement_reflns_used 4242
_cell_measurement_temperature 180(2)
_cell_measurement_theta_max 27.48
_cell_measurement_theta_min 1.00
_cell_volume 1694.90(10)
_computing_cell_refinement 'HKL Scalepack (Otwinowski & Minor 1997)'
_computing_data_collection 'Collect (Nonius B.V. 1998)'
_computing_data_reduction
;
 HKL Denzo and Scalepack (Otwinowski & Minor 1997)
;
_computing_publication_material 'SHELXL-97 (Sheldrick 1997)'
_computing_structure_refinement 'SHELXL-97 (Sheldrick 1997)'
_computing_structure_solution 'SIR-92 (Altomare et al. 1994)'
_diffrn_ambient_temperature 180(2)
_diffrn_measured_fraction_theta_full 0.987
_diffrn_measured_fraction_theta_max 0.987
_diffrn_measurement_device_type 'Nonius Kappa CCD'
_diffrn_measurement_method 'Thin slice \w and \f scans'
_diffrn_radiation_source 'fine-focus sealed tube'
_diffrn_radiation_type MoK\a
_diffrn_radiation_wavelength 0.71073
_diffrn_reflns_av_R_equivalents 0.0345
_diffrn_reflns_av_sigmaI/netI 0.0691
_diffrn_reflns_limit_h_max 20
_diffrn_reflns_limit_h_min -14
_diffrn_reflns_limit_k_max 11
_diffrn_reflns_limit_k_min -11
_diffrn_reflns_limit_l_max 15
_diffrn_reflns_limit_l_min -15
_diffrn_reflns_number 9843
_diffrn_reflns_theta_full 27.47
_diffrn_reflns_theta_max 27.47
_diffrn_reflns_theta_min 3.52
_exptl_absorpt_coefficient_mu 0.090
_exptl_absorpt_correction_T_max 1.000
_exptl_absorpt_correction_T_min 0.928
_exptl_absorpt_correction_type multi-scan
_exptl_absorpt_process_details
;
multi-scan from symmetry-related measurements 
 Sortav (Blessing 1995)
;
_exptl_crystal_colour white
_exptl_crystal_density_diffrn 1.310
_exptl_crystal_density_method 'not measured'
_exptl_crystal_description block
_exptl_crystal_F_000 704
_exptl_crystal_recrystallization_method 'Re-crystallisation from solvent: Hexanes, ethyl acetate '
_exptl_crystal_size_max 0.16
_exptl_crystal_size_mid 0.12
_exptl_crystal_size_min 0.05
_refine_diff_density_max 0.216
_refine_diff_density_min -0.241
_refine_diff_density_rms 0.037
_refine_ls_extinction_method none
_refine_ls_goodness_of_fit_ref 0.906
_refine_ls_hydrogen_treatment constr
_refine_ls_matrix_type full
_refine_ls_number_parameters 227
_refine_ls_number_reflns 3836
_refine_ls_number_restraints 0
_refine_ls_restrained_S_all 0.906
_refine_ls_R_factor_all 0.0782
_refine_ls_R_factor_gt 0.0423
_refine_ls_shift/su_max 0.000
_refine_ls_shift/su_mean 0.000
_refine_ls_structure_factor_coef Fsqd
_refine_ls_weighting_details 'calc w=1/[\s^2^(Fo^2^)+(0.0542P)^2^+0.0000P] where P=(Fo^2^+2Fc^2^)/3'
_refine_ls_weighting_scheme calc
_refine_ls_wR_factor_gt 0.0945
_refine_ls_wR_factor_ref 0.1012
_reflns_number_gt 2274
_reflns_number_total 3836
_reflns_threshold_expression >2sigma(I)
_cod_data_source_file c4sc02547d2.cif
_cod_data_source_block ds1202
_cod_depositor_comments
;
The following automatic conversions were performed:

'_chemical_melting_point' value '381.15-383.15' was changed to
'382.1(10)' - the average value was taken and precision was
estimated.

Automatic conversion script
Id: cif_fix_values 2281 2013-09-26 08:29:07Z andrius 

 Adding full bibliography for 1517671.cif.
;
_cod_original_cell_volume 1694.9(1)
_cod_original_sg_symbol_H-M P2(1)/c
_cod_database_code 1517671

loop_
_symmetry_equiv_pos_as_xyz
'x, y, z'
'-x, y+1/2, -z+1/2'
'-x, -y, -z'
'x, -y-1/2, z-1/2'

loop_
_atom_site_label
_atom_site_type_symbol
_atom_site_fract_x
_atom_site_fract_y
_atom_site_fract_z
_atom_site_U_iso_or_equiv
_atom_site_adp_type
_atom_site_occupancy
_atom_site_symmetry_multiplicity
_atom_site_calc_flag
_atom_site_refinement_flags
C1 C 0.94923(10) 0.1585(2) 0.72038(13) 0.0565(4) Uani 1 1 d .
H1A H 1.0032 0.2098 0.7269 0.068 Uiso 1 1 calc R
O1 O 0.58473(7) 0.24923(11) 0.63896(7) 0.0500(3) Uani 1 1 d .
O2 O 0.55648(6) 0.01776(11) 0.70753(7) 0.0436(3) Uani 1 1 d .
F1 F 0.94629(6) 0.19890(13) 0.53617(7) 0.0754(3) Uani 1 1 d .
C2 C 0.91138(10) 0.10039(19) 0.80849(12) 0.0516(4) Uani 1 1 d .
H2 H 0.9392 0.1107 0.8773 0.062 Uiso 1 1 calc R
C3 C 0.83346(10) 0.02762(19) 0.79677(11) 0.0484(4) Uani 1 1 d .
H3 H 0.8071 -0.0123 0.8577 0.058 Uiso 1 1 calc R
C4 C 0.79279(9) 0.01187(17) 0.69680(10) 0.0427(4) Uani 1 1 d .
H4 H 0.7393 -0.0408 0.6904 0.051 Uiso 1 1 calc R
C5 C 0.90685(9) 0.14021(18) 0.62241(11) 0.0444(4) Uani 1 1 d .
C6 C 0.82782(9) 0.07083(15) 0.60533(10) 0.0332(3) Uani 1 1 d .
C7 C 0.78570(9) 0.06262(15) 0.49396(10) 0.0354(3) Uani 1 1 d .
H7 H 0.8184 0.1367 0.4503 0.043 Uiso 1 1 calc R
C8 C 0.79137(9) -0.09587(15) 0.43452(10) 0.0365(3) Uani 1 1 d .
H8 H 0.8403 -0.0950 0.3856 0.044 Uiso 1 1 calc R
C9 C 0.68947(9) 0.11015(15) 0.47742(10) 0.0357(3) Uani 1 1 d .
H9 H 0.6825 0.2239 0.4842 0.043 Uiso 1 1 calc R
C10 C 0.70435(9) -0.10738(16) 0.36900(10) 0.0393(4) Uani 1 1 d .
H10 H 0.7116 -0.1528 0.2968 0.047 Uiso 1 1 calc R
C11 C 0.67148(10) 0.05784(16) 0.36179(10) 0.0419(4) Uani 1 1 d .
H11A H 0.6093 0.0620 0.3410 0.050 Uiso 1 1 calc R
H11B H 0.7040 0.1196 0.3111 0.050 Uiso 1 1 calc R
C12 C 0.62676(8) 0.02548(15) 0.54544(10) 0.0338(3) Uani 1 1 d .
C13 C 0.64766(8) -0.21007(15) 0.43821(10) 0.0366(3) Uani 1 1 d .
H13 H 0.6056 -0.2723 0.3935 0.044 Uiso 1 1 calc R
C14 C 0.60421(9) -0.11889(16) 0.52180(10) 0.0358(3) Uani 1 1 d .
H14 H 0.5592 -0.1654 0.5591 0.043 Uiso 1 1 calc R
C15 C 0.58802(8) 0.11106(16) 0.63272(10) 0.0359(3) Uani 1 1 d .
C16 C 0.51922(10) 0.09281(18) 0.79730(11) 0.0495(4) Uani 1 1 d .
H16A H 0.4894 0.0166 0.8396 0.074 Uiso 1 1 calc R
H16B H 0.4781 0.1711 0.7712 0.074 Uiso 1 1 calc R
H16C H 0.5650 0.1416 0.8419 0.074 Uiso 1 1 calc R
C17 C 0.79385(9) -0.24024(15) 0.50095(10) 0.0340(3) Uani 1 1 d .
C18 C 0.71368(9) -0.31079(15) 0.49841(10) 0.0336(3) Uani 1 1 d .
C19 C 0.70152(9) -0.44913(15) 0.54976(10) 0.0372(3) Uani 1 1 d .
H19 H 0.6463 -0.4963 0.5482 0.045 Uiso 1 1 calc R
C20 C 0.77150(10) -0.51764(16) 0.60357(11) 0.0415(4) Uani 1 1 d .
H20 H 0.7646 -0.6136 0.6382 0.050 Uiso 1 1 calc R
C21 C 0.85133(10) -0.44719(17) 0.60707(11) 0.0432(4) Uani 1 1 d .
H21 H 0.8986 -0.4949 0.6448 0.052 Uiso 1 1 calc R
C22 C 0.86339(9) -0.30774(16) 0.55625(10) 0.0405(4) Uani 1 1 d .
H22 H 0.9183 -0.2595 0.5593 0.049 Uiso 1 1 calc R

loop_
_atom_site_aniso_label
_atom_site_aniso_U_11
_atom_site_aniso_U_22
_atom_site_aniso_U_33
_atom_site_aniso_U_23
_atom_site_aniso_U_13
_atom_site_aniso_U_12
C1 0.0405(9) 0.0698(12) 0.0583(10) 0.0083(9) -0.0075(7) -0.0177(8)
O1 0.0659(8) 0.0320(6) 0.0533(7) -0.0055(5) 0.0140(5) 0.0004(5)
O2 0.0525(7) 0.0367(6) 0.0424(6) -0.0030(5) 0.0121(5) -0.0020(5)
F1 0.0473(6) 0.1191(9) 0.0599(6) 0.0302(6) 0.0043(4) -0.0281(6)
C2 0.0509(10) 0.0600(11) 0.0429(8) -0.0016(8) -0.0074(7) -0.0049(9)
C3 0.0475(10) 0.0621(11) 0.0360(8) 0.0078(7) 0.0044(7) -0.0027(8)
C4 0.0371(9) 0.0504(9) 0.0404(8) 0.0081(7) -0.0006(6) -0.0085(7)
C5 0.0377(9) 0.0527(9) 0.0433(8) 0.0127(7) 0.0069(7) -0.0046(7)
C6 0.0339(8) 0.0297(7) 0.0362(7) 0.0020(6) 0.0034(6) 0.0010(6)
C7 0.0383(8) 0.0352(8) 0.0333(7) 0.0048(6) 0.0062(6) -0.0035(6)
C8 0.0371(8) 0.0385(8) 0.0345(7) 0.0015(6) 0.0086(6) -0.0008(7)
C9 0.0415(9) 0.0309(8) 0.0347(7) 0.0019(6) 0.0003(6) 0.0018(6)
C10 0.0462(9) 0.0402(8) 0.0315(7) -0.0025(6) 0.0016(6) 0.0006(7)
C11 0.0487(9) 0.0420(9) 0.0348(7) 0.0036(7) -0.0024(6) 0.0005(7)
C12 0.0341(8) 0.0318(8) 0.0351(7) 0.0001(6) -0.0022(6) 0.0023(6)
C13 0.0360(8) 0.0345(8) 0.0389(7) -0.0059(6) -0.0020(6) -0.0026(6)
C14 0.0293(8) 0.0377(8) 0.0403(7) -0.0016(6) -0.0005(6) 0.0012(6)
C15 0.0333(8) 0.0335(8) 0.0407(8) -0.0004(7) -0.0016(6) -0.0016(6)
C16 0.0610(11) 0.0483(10) 0.0402(8) -0.0072(7) 0.0118(7) -0.0040(8)
C17 0.0345(8) 0.0344(8) 0.0336(7) -0.0026(6) 0.0067(6) 0.0007(6)
C18 0.0366(8) 0.0318(8) 0.0329(7) -0.0066(6) 0.0060(6) 0.0015(6)
C19 0.0398(9) 0.0317(8) 0.0410(8) -0.0062(7) 0.0096(6) -0.0031(7)
C20 0.0537(10) 0.0313(8) 0.0402(8) -0.0001(6) 0.0102(7) 0.0012(7)
C21 0.0456(10) 0.0390(9) 0.0449(8) 0.0009(7) -0.0002(7) 0.0069(7)
C22 0.0357(9) 0.0404(9) 0.0454(8) -0.0029(7) 0.0031(6) -0.0009(7)

loop_
_atom_type_symbol
_atom_type_description
_atom_type_scat_dispersion_real
_atom_type_scat_dispersion_imag
_atom_type_scat_source
C C 0.0033 0.0016 'International Tables Vol C Tables 4.2.6.8 and 6.1.1.4'
H H 0.0000 0.0000 'International Tables Vol C Tables 4.2.6.8 and 6.1.1.4'
O O 0.0106 0.0060 'International Tables Vol C Tables 4.2.6.8 and 6.1.1.4'
F F 0.0171 0.0103 'International Tables Vol C Tables 4.2.6.8 and 6.1.1.4'

loop_
_geom_angle_atom_site_label_1
_geom_angle_atom_site_label_2
_geom_angle_atom_site_label_3
_geom_angle
C2 C1 C5 118.08(14)
C2 C1 H1A 121.0
C5 C1 H1A 121.0
C15 O2 C16 116.17(11)
C3 C2 C1 119.71(14)
C3 C2 H2 120.1
C1 C2 H2 120.1
C2 C3 C4 120.44(13)
C2 C3 H3 119.8
C4 C3 H3 119.8
C3 C4 C6 122.04(13)
C3 C4 H4 119.0
C6 C4 H4 119.0
F1 C5 C1 116.71(13)
F1 C5 C6 118.15(12)
C1 C5 C6 125.12(13)
C5 C6 C4 114.56(12)
C5 C6 C7 120.45(11)
C4 C6 C7 124.99(12)
C6 C7 C9 118.69(10)
C6 C7 C8 116.52(10)
C9 C7 C8 104.22(10)
C6 C7 H7 105.4
C9 C7 H7 105.4
C8 C7 H7 105.4
C17 C8 C10 103.71(11)
C17 C8 C7 118.06(10)
C10 C8 C7 103.90(10)
C17 C8 H8 110.2
C10 C8 H8 110.2
C7 C8 H8 110.2
C12 C9 C11 107.13(11)
C12 C9 C7 115.81(10)
C11 C9 C7 100.22(10)
C12 C9 H9 111.0
C11 C9 H9 111.0
C7 C9 H9 111.0
C11 C10 C13 112.26(11)
C11 C10 C8 104.54(11)
C13 C10 C8 104.21(10)
C11 C10 H10 111.8
C13 C10 H10 111.8
C8 C10 H10 111.8
C10 C11 C9 100.29(10)
C10 C11 H11A 111.7
C9 C11 H11A 111.7
C10 C11 H11B 111.7
C9 C11 H11B 111.7
H11A C11 H11B 109.5
C14 C12 C15 121.86(12)
C14 C12 C9 120.13(12)
C15 C12 C9 117.88(11)
C14 C13 C18 105.89(10)
C14 C13 C10 111.89(11)
C18 C13 C10 102.83(10)
C14 C13 H13 111.9
C18 C13 H13 111.9
C10 C13 H13 111.9
C12 C14 C13 122.07(13)
C12 C14 H14 119.0
C13 C14 H14 119.0
O1 C15 O2 122.45(12)
O1 C15 C12 124.84(12)
O2 C15 C12 112.70(12)
O2 C16 H16A 109.5
O2 C16 H16B 109.5
H16A C16 H16B 109.5
O2 C16 H16C 109.5
H16A C16 H16C 109.5
H16B C16 H16C 109.5
C22 C17 C18 120.08(13)
C22 C17 C8 128.93(12)
C18 C17 C8 110.94(12)
C19 C18 C17 121.16(13)
C19 C18 C13 128.94(12)
C17 C18 C13 109.84(11)
C18 C19 C20 118.65(13)
C18 C19 H19 120.7
C20 C19 H19 120.7
C21 C20 C19 120.41(13)
C21 C20 H20 119.8
C19 C20 H20 119.8
C20 C21 C22 120.94(14)
C20 C21 H21 119.5
C22 C21 H21 119.5
C17 C22 C21 118.75(13)
C17 C22 H22 120.6
C21 C22 H22 120.6

loop_
_geom_bond_atom_site_label_1
_geom_bond_atom_site_label_2
_geom_bond_distance
C1 C2 1.373(2)
C1 C5 1.375(2)
C1 H1A 0.9500
O1 C15 1.2068(16)
O2 C15 1.3508(16)
O2 C16 1.4465(16)
F1 C5 1.3676(15)
C2 C3 1.368(2)
C2 H2 0.9500
C3 C4 1.3831(19)
C3 H3 0.9500
C4 C6 1.3912(18)
C4 H4 0.9500
C5 C6 1.3763(19)
C6 C7 1.5150(18)
C7 C9 1.5561(19)
C7 C8 1.5728(19)
C7 H7 1.0000
C8 C17 1.5073(19)
C8 C10 1.552(2)
C8 H8 1.0000
C9 C12 1.5170(17)
C9 C11 1.5324(18)
C9 H9 1.0000
C10 C11 1.5278(19)
C10 C13 1.5500(19)
C10 H10 1.0000
C11 H11A 0.9900
C11 H11B 0.9900
C12 C14 1.3344(18)
C12 C15 1.4762(18)
C13 C14 1.5012(18)
C13 C18 1.5222(19)
C13 H13 1.0000
C14 H14 0.9500
C16 H16A 0.9800
C16 H16B 0.9800
C16 H16C 0.9800
C17 C22 1.3864(19)
C17 C18 1.3882(18)
C18 C19 1.3831(18)
C19 C20 1.387(2)
C19 H19 0.9500
C20 C21 1.383(2)
C20 H20 0.9500
C21 C22 1.388(2)
C21 H21 0.9500
C22 H22 0.9500
